data_9009532
loop_
_publ_author_name
'Shashkin, D. P.'
'Simonov, M. A.'
'Belov, N. V.'

_publ_section_title
;
 Crystal structure of a new natural borate vimsite Ca[B2O2(OH)4]
;
_journal_name_full 'Doklady Akademii Nauk SSSR'
_journal_page_first 821
_journal_page_last 824
_journal_volume 182
_journal_year 1968
_chemical_formula_sum 'B2 Ca H4 O6'
_chemical_name_mineral Vimsite
_space_group_IT_number 15
_symmetry_space_group_name_Hall '-C 2yc'
_symmetry_space_group_name_H-M 'C 1 2/c 1'
_cell_angle_alpha 90
_cell_angle_beta 92
_cell_angle_gamma 90
_cell_formula_units_Z 4
_cell_length_a 10.02
_cell_length_b 9.71
_cell_length_c 4.440
_cell_volume 431.723
_database_code_amcsd 0012447
_exptl_crystal_density_diffrn 2.488
_cod_original_formula_sum 'Ca B2 O6 H4'
_cod_database_code 9009532

loop_
_space_group_symop_operation_xyz
x,y,z
1/2+x,1/2+y,z
x,-y,1/2+z
1/2+x,1/2-y,1/2+z
-x,y,1/2-z
1/2-x,1/2+y,1/2-z
-x,-y,-z
1/2-x,1/2-y,-z

loop_
_atom_site_label
_atom_site_fract_x
_atom_site_fract_y
_atom_site_fract_z
_atom_site_U_iso_or_equiv
_atom_site_type_symbol
_atom_site_attached_hydrogens
Ca 0.00000 0.20800 0.25000 0.01165 Ca 0
B 0.20900 0.07000 0.81300 0.01165 B 0
O1 0.16500 0.04800 0.11400 0.01165 O 0
O-H2 0.35900 0.08400 0.79900 0.01165 O 1
O-H3 0.14200 0.20100 0.70500 0.01165 O 1

loop_
_cod_changelog_entry_id
_cod_changelog_entry_author
_cod_changelog_entry_date
_cod_changelog_entry_text
1
;cod-tools version 3.8.0
Id: cif_guess_AMCSD_atom_types 9574 2023-05-10 09:00:05Z saulius
;
2023-05-10T18:51:53+03:00
;Derived atom types and hydrogen counts
from atom names that follow the AMCSD naming convention
(Wat == water, O-H == hydroxyl).
;

loop_
_cod_related_entry_id
_cod_related_entry_database
_cod_related_entry_code
1 AMCSD 0012447
